data_7031305
loop_
_publ_author_name
'Scheel, Holger'
'Wiederkehr, Jessica'
'Eichele, Klaus'
'Mayer, Hermann A.'
'Winter, Florian'
'P\"ottgen, Rainer'
'Wesemann, Lars'

_publ_section_title
;
 Dinuclear copper complexes: coordination of Group 14 heteroborates.
;
_journal_issue 31
_journal_name_full 'Dalton transactions (Cambridge, England : 2003)'
_journal_page_first 11867
_journal_page_last 11876
_journal_paper_doi 10.1039/c4dt01242a
_journal_volume 43
_journal_year 2014
_chemical_formula_moiety 'C33 H53 B11 Cu2 Ge N4 P2'
_chemical_formula_sum 'C33 H53 B11 Cu2 Ge N4 P2'
_chemical_formula_weight 886.31
_chemical_name_common JW14
_space_group_crystal_system orthorhombic
_space_group_IT_number 19
_space_group_name_Hall 'P 2ac 2ab'
_space_group_name_H-M_alt 'P 21 21 21'
_symmetry_space_group_name_Hall 'P 2ac 2ab'
_symmetry_space_group_name_H-M 'P 21 21 21'
_atom_sites_solution_hydrogens geom
_atom_sites_solution_primary direct
_atom_sites_solution_secondary difmap
_cell_angle_alpha 90
_cell_angle_beta 90
_cell_angle_gamma 90
_cell_formula_units_Z 4
_cell_length_a 13.1755(4)
_cell_length_b 16.9103(4)
_cell_length_c 19.1784(5)
_cell_measurement_reflns_used 9813
_cell_measurement_temperature 120.(2)
_cell_measurement_theta_max 27.1208
_cell_measurement_theta_min 2.6271
_cell_volume 4273.0(2)
_computing_cell_refinement 'APEX2 v2011.8-0 (Bruker AXS)'
_computing_data_collection 'Bruker APEX2'
_computing_data_reduction 'SAINT V7.68A (Bruker AXS, 2009)'
_computing_structure_refinement 'SHELXL-97 (Sheldrick, 2008)'
_computing_structure_solution 'SHELXS-97 (Sheldrick, 2008)'
_diffrn_ambient_temperature 120.(2)
_diffrn_detector_area_resol_mean 8.3333
_diffrn_measured_fraction_theta_full 0.981
_diffrn_measured_fraction_theta_max 0.981
_diffrn_measurement_device_type 'Bruker APEX-II CCD'
_diffrn_measurement_method '\f and \w scans'
_diffrn_radiation_monochromator graphite
_diffrn_radiation_type MoK\a
_diffrn_radiation_wavelength 0.71073
_diffrn_reflns_av_R_equivalents 0.0595
_diffrn_reflns_av_sigmaI/netI 0.0624
_diffrn_reflns_limit_h_max 17
_diffrn_reflns_limit_h_min -16
_diffrn_reflns_limit_k_max 21
_diffrn_reflns_limit_k_min -21
_diffrn_reflns_limit_l_max 24
_diffrn_reflns_limit_l_min -24
_diffrn_reflns_number 51437
_diffrn_reflns_theta_full 27.51
_diffrn_reflns_theta_max 27.51
_diffrn_reflns_theta_min 1.61
_diffrn_source_type 'fine-focus sealed tube'
_exptl_absorpt_coefficient_mu 1.790
_exptl_absorpt_correction_T_max 0.90
_exptl_absorpt_correction_T_min 0.74
_exptl_absorpt_correction_type multi-scan
_exptl_absorpt_process_details 'SADABS V2008/1 (Bruker AXS)'
_exptl_crystal_colour 'clear intense colourless'
_exptl_crystal_density_diffrn 1.378
_exptl_crystal_density_method 'not measured'
_exptl_crystal_description needle
_exptl_crystal_F_000 1816
_exptl_crystal_size_max 0.440
_exptl_crystal_size_mid 0.160
_exptl_crystal_size_min 0.060
_refine_diff_density_max 0.899
_refine_diff_density_min -0.813
_refine_ls_abs_structure_details 'Flack H D (1983), Acta Cryst. A39, 876-881'
_refine_ls_abs_structure_Flack -0.031(12)
_refine_ls_extinction_method none
_refine_ls_goodness_of_fit_ref 1.028
_refine_ls_hydrogen_treatment constr
_refine_ls_matrix_type full
_refine_ls_number_parameters 472
_refine_ls_number_reflns 9596
_refine_ls_number_restraints 0
_refine_ls_restrained_S_all 1.028
_refine_ls_R_factor_all 0.0721
_refine_ls_R_factor_gt 0.0445
_refine_ls_shift/su_max 0.001
_refine_ls_shift/su_mean 0.000
_refine_ls_structure_factor_coef Fsqd
_refine_ls_weighting_details 'calc w=1/[\s^2^(Fo^2^)+(0.0615P)^2^+3.8606P] where P=(Fo^2^+2Fc^2^)/3'
_refine_ls_weighting_scheme calc
_refine_ls_wR_factor_gt 0.1052
_refine_ls_wR_factor_ref 0.1170
_reflns_number_gt 7355
_reflns_number_total 9596
_reflns_threshold_expression >2sigma(I)
_cod_data_source_file c4dt01242a2.cif
_cod_data_source_block I
_cod_depositor_comments 'Adding full bibliography for 7031303--7031308.cif.'
_cod_database_code 7031305

loop_
_space_group_symop_operation_xyz
'x, y, z'
'x+1/2, -y+1/2, -z'
'-x, y+1/2, -z+1/2'
'-x+1/2, -y, z+1/2'

loop_
_atom_site_type_symbol
_atom_site_label
_atom_site_fract_x
_atom_site_fract_y
_atom_site_fract_z
_atom_site_U_iso_or_equiv
_atom_site_adp_type
_atom_site_calc_flag
_atom_site_refinement_flags
_atom_site_occupancy
Ge Ge1 0.53661(4) 0.45988(3) 0.84519(2) 0.02201(12) Uani d . 1
Cu Cu1 0.38313(4) 0.55198(3) 0.89464(3) 0.02538(14) Uani d . 1
Cu Cu2 0.47409(5) 0.41652(3) 0.94947(3) 0.02670(15) Uani d . 1
P P1 0.23153(8) 0.55095(6) 0.94859(6) 0.0202(2) Uani d . 1
P P2 0.34984(8) 0.42809(6) 1.02319(6) 0.0192(2) Uani d . 1
N N1 0.1644(3) 0.6595(2) 0.8408(2) 0.0324(10) Uani d . 1
N N4 0.4327(3) 0.2907(2) 0.9445(2) 0.0229(8) Uani d . 1
C C10 0.2501(4) 0.6329(2) 1.0092(2) 0.0239(10) Uani d . 1
C C11 0.3401(3) 0.6754(3) 1.0095(3) 0.0253(10) Uani d . 1
C C12 0.3539(4) 0.7343(3) 1.0589(3) 0.0393(13) Uani d . 1
H H12 0.4133 0.7661 1.0575 0.047 Uiso calc R 1
C C13 0.2817(4) 0.7473(3) 1.1104(3) 0.0399(13) Uani d . 1
H H13 0.2942 0.7852 1.146 0.048 Uiso calc R 1
C C14 0.1919(4) 0.7052(3) 1.1100(3) 0.0342(12) Uani d . 1
H H14 0.1409 0.7153 1.1439 0.041 Uiso calc R 1
C C15 0.1776(3) 0.6484(3) 1.0596(3) 0.0264(10) Uani d . 1
H H15 0.1162 0.619 1.0594 0.032 Uiso calc R 1
N N2 0.4181(3) 0.6591(2) 0.9557(2) 0.0275(9) Uani d . 1
C C17 0.5192(4) 0.6534(3) 0.9887(3) 0.0367(12) Uani d . 1
H H17A 0.5704 0.6421 0.953 0.055 Uiso calc R 1
H H17B 0.5188 0.6107 1.0233 0.055 Uiso calc R 1
H H17C 0.5354 0.7035 1.0117 0.055 Uiso calc R 1
C C16 0.4175(4) 0.7250(3) 0.9047(3) 0.0404(13) Uani d . 1
H H16A 0.4685 0.715 0.8685 0.061 Uiso calc R 1
H H16B 0.4335 0.7746 0.9286 0.061 Uiso calc R 1
H H16C 0.3502 0.7289 0.8832 0.061 Uiso calc R 1
C C2 0.0990(3) 0.5628(2) 0.9212(2) 0.0248(10) Uani d . 1
C C3 0.0810(4) 0.6137(3) 0.8660(2) 0.0277(11) Uani d . 1
C C9 0.1950(5) 0.6331(5) 0.7715(3) 0.063(2) Uani d . 1
H H9A 0.2521 0.6654 0.7552 0.095 Uiso calc R 1
H H9B 0.1379 0.6388 0.7392 0.095 Uiso calc R 1
H H9C 0.2157 0.5775 0.7736 0.095 Uiso calc R 1
C C8 0.1438(5) 0.7438(3) 0.8422(5) 0.076(2) Uani d . 1
H H8A 0.2028 0.7726 0.8241 0.115 Uiso calc R 1
H H8B 0.1303 0.7604 0.8902 0.115 Uiso calc R 1
H H8C 0.0845 0.7552 0.8131 0.115 Uiso calc R 1
C C4 -0.0175(4) 0.6176(3) 0.8395(3) 0.0432(14) Uani d . 1
H H4 -0.0301 0.6503 0.8002 0.052 Uiso calc R 1
C C5 -0.0959(4) 0.5768(3) 0.8675(3) 0.0428(14) Uani d . 1
H H5 -0.1616 0.5802 0.8473 0.051 Uiso calc R 1
C C6 -0.0794(4) 0.5299(3) 0.9259(4) 0.0524(18) Uani d . 1
H H6 -0.1345 0.5034 0.9477 0.063 Uiso calc R 1
C C7 0.0190(4) 0.5220(3) 0.9523(3) 0.0366(12) Uani d . 1
H H7 0.0313 0.4888 0.9914 0.044 Uiso calc R 1
C C1 0.2216(3) 0.4652(2) 1.0079(2) 0.0209(9) Uani d . 1
H H1A 0.19 0.4814 1.0526 0.025 Uiso calc R 1
H H1B 0.179 0.4235 0.9866 0.025 Uiso calc R 1
N N3 0.5658(3) 0.4274(3) 1.0564(3) 0.0443(12) Uani d . 1
C C19 0.5070(4) 0.4723(3) 1.1071(3) 0.0344(12) Uani d . 1
C C18 0.4009(3) 0.4763(3) 1.1003(2) 0.0248(10) Uani d . 1
C C23 0.3440(4) 0.5202(3) 1.1484(2) 0.0283(11) Uani d . 1
H H23 0.2723 0.523 1.1438 0.034 Uiso calc R 1
C C22 0.3916(4) 0.5593(3) 1.2020(2) 0.0339(12) Uani d . 1
H H22 0.3525 0.59 1.2336 0.041 Uiso calc R 1
C C21 0.4955(4) 0.5544(3) 1.2106(3) 0.0398(13) Uani d . 1
H H21 0.5277 0.58 1.2488 0.048 Uiso calc R 1
C C20 0.5528(4) 0.5115(3) 1.1623(3) 0.0408(13) Uani d . 1
H H20 0.6244 0.5091 1.1674 0.049 Uiso calc R 1
C C25 0.6614(4) 0.4669(4) 1.0359(3) 0.0537(17) Uani d . 1
H H25A 0.6976 0.434 1.0021 0.08 Uiso calc R 1
H H25B 0.704 0.4747 1.0773 0.08 Uiso calc R 1
H H25C 0.6459 0.5184 1.0149 0.08 Uiso calc R 1
C C24 0.5906(5) 0.3485(3) 1.0890(4) 0.062(2) Uani d . 1
H H24A 0.6307 0.3169 1.0562 0.092 Uiso calc R 1
H H24B 0.5275 0.3206 1.1001 0.092 Uiso calc R 1
H H24C 0.6297 0.3569 1.1318 0.092 Uiso calc R 1
C C27 0.3820(3) 0.2674(2) 1.0081(2) 0.0196(9) Uani d . 1
C C28 0.3785(4) 0.1887(3) 1.0309(2) 0.0319(12) Uani d . 1
H H28 0.4122 0.1487 1.0049 0.038 Uiso calc R 1
C C29 0.3262(4) 0.1690(3) 1.0910(3) 0.0328(12) Uani d . 1
H H29 0.3259 0.1157 1.1066 0.039 Uiso calc R 1
C C30 0.2748(4) 0.2253(3) 1.1284(3) 0.0298(11) Uani d . 1
H H30 0.238 0.2111 1.1691 0.036 Uiso calc R 1
C C31 0.2773(3) 0.3030(3) 1.1062(2) 0.0228(9) Uani d . 1
H H31 0.2406 0.3421 1.1313 0.027 Uiso calc R 1
C C26 0.3318(3) 0.3243(2) 1.0485(2) 0.0193(9) Uani d . 1
C C32 0.5221(4) 0.2406(3) 0.9264(3) 0.0292(11) Uani d . 1
H H32A 0.5525 0.2596 0.8829 0.044 Uiso calc R 1
H H32B 0.5001 0.1856 0.9205 0.044 Uiso calc R 1
H H32C 0.5723 0.2436 0.964 0.044 Uiso calc R 1
C C33 0.3583(4) 0.2869(3) 0.8857(2) 0.0322(12) Uani d . 1
H H33A 0.3918 0.3029 0.8423 0.048 Uiso calc R 1
H H33B 0.3015 0.3227 0.8953 0.048 Uiso calc R 1
H H33C 0.3329 0.2327 0.881 0.048 Uiso calc R 1
B B1 0.6053(4) 0.5672(3) 0.8060(3) 0.0197(10) Uani d . 1
H H1 0.6331 0.6081 0.8478 0.024 Uiso calc R 1
B B2 0.4669(4) 0.5537(3) 0.7874(3) 0.0230(7) Uani d . 1
H H2 0.4049 0.5842 0.8169 0.028 Uiso calc R 1
B B3 0.4509(4) 0.4543(3) 0.7487(3) 0.0260(11) Uani d . 1
H H3 0.3776 0.4211 0.7529 0.031 Uiso calc R 1
B B4 0.5755(4) 0.4043(3) 0.7477(3) 0.0225(11) Uani d . 1
H H4A 0.583 0.3385 0.7513 0.027 Uiso calc R 1
B B9 0.5249(4) 0.4499(3) 0.6724(3) 0.0265(11) Uani d . 1
H H9 0.4991 0.4127 0.6275 0.032 Uiso calc R 1
B B11 0.5862(4) 0.5415(3) 0.6586(3) 0.0278(11) Uani d . 1
H H11 0.6011 0.5646 0.6048 0.033 Uiso calc R 1
B B8 0.4613(4) 0.5383(3) 0.6941(3) 0.0248(11) Uani d . 1
H H8 0.3942 0.5598 0.6637 0.03 Uiso calc R 1
B B7 0.5527(4) 0.6059(3) 0.7295(3) 0.0264(12) Uani d . 1
H H7A 0.5447 0.6714 0.7228 0.032 Uiso calc R 1
B B6 0.6736(4) 0.5584(3) 0.7278(3) 0.0228(11) Uani d . 1
H H6A 0.7453 0.5928 0.7196 0.027 Uiso calc R 1
B B5 0.6719(4) 0.4739(3) 0.7842(3) 0.0201(11) Uani d . 1
H H5A 0.7421 0.4535 0.8118 0.024 Uiso calc R 1
B B10 0.6564(4) 0.4605(3) 0.6936(3) 0.0230(7) Uani d . 1
H H10 0.7176 0.4301 0.6633 0.028 Uiso calc R 1

loop_
_atom_site_aniso_label
_atom_site_aniso_U_11
_atom_site_aniso_U_22
_atom_site_aniso_U_33
_atom_site_aniso_U_12
_atom_site_aniso_U_13
_atom_site_aniso_U_23
Ge1 0.0187(2) 0.0201(2) 0.0273(2) -0.0023(2) 0.0029(2) 0.0062(2)
Cu1 0.0206(3) 0.0229(3) 0.0327(3) -0.0032(2) 0.0046(2) -0.0008(2)
Cu2 0.0298(3) 0.0183(3) 0.0320(3) -0.0003(3) 0.0095(3) 0.0051(2)
P1 0.0145(5) 0.0157(5) 0.0304(6) -0.0019(5) -0.0017(4) 0.0025(5)
P2 0.0169(6) 0.0147(5) 0.0261(6) -0.0017(4) 0.0002(4) 0.0014(5)
N1 0.035(2) 0.032(2) 0.030(2) 0.0114(19) 0.0026(19) 0.0011(19)
N4 0.021(2) 0.0168(18) 0.030(2) -0.0017(15) 0.0078(16) -0.0013(17)
C10 0.021(2) 0.015(2) 0.036(3) 0.0013(19) -0.003(2) 0.002(2)
C11 0.016(2) 0.021(2) 0.039(3) -0.0031(19) 0.007(2) 0.000(2)
C12 0.028(3) 0.031(3) 0.059(4) -0.011(2) 0.009(3) -0.011(3)
C13 0.037(3) 0.030(3) 0.052(3) -0.002(2) 0.007(3) -0.020(3)
C14 0.026(3) 0.029(3) 0.048(3) 0.006(2) 0.004(2) -0.007(2)
C15 0.020(2) 0.019(2) 0.040(3) -0.0018(19) 0.005(2) 0.001(2)
N2 0.024(2) 0.0205(19) 0.038(2) -0.0084(16) 0.0001(18) 0.0011(18)
C17 0.021(3) 0.048(3) 0.041(3) -0.003(2) 0.004(2) -0.006(2)
C16 0.050(4) 0.030(3) 0.041(3) -0.012(2) 0.004(3) 0.006(2)
C2 0.013(2) 0.016(2) 0.045(3) 0.0021(18) -0.0059(18) -0.0060(19)
C3 0.028(3) 0.028(3) 0.028(3) 0.010(2) -0.007(2) -0.012(2)
C9 0.043(4) 0.118(6) 0.028(3) 0.023(4) 0.000(3) 0.001(4)
C8 0.051(4) 0.034(3) 0.145(7) 0.008(3) 0.029(5) 0.023(4)
C4 0.045(3) 0.029(3) 0.056(3) 0.011(3) -0.012(3) -0.008(3)
C5 0.029(3) 0.030(3) 0.070(4) 0.002(2) -0.020(3) -0.012(3)
C6 0.023(3) 0.023(3) 0.112(5) -0.003(2) -0.010(3) -0.008(3)
C7 0.019(3) 0.028(3) 0.063(3) -0.001(2) -0.009(2) 0.004(2)
C1 0.019(2) 0.015(2) 0.029(2) -0.0005(18) 0.0018(18) 0.0002(19)
N3 0.030(2) 0.041(3) 0.062(3) 0.011(2) -0.015(2) -0.017(2)
C19 0.031(3) 0.025(2) 0.047(3) 0.002(2) -0.009(2) -0.008(2)
C18 0.026(3) 0.016(2) 0.032(2) -0.0015(18) -0.006(2) 0.001(2)
C23 0.029(3) 0.025(2) 0.032(3) -0.003(2) -0.001(2) -0.001(2)
C22 0.040(3) 0.033(3) 0.029(3) -0.001(2) 0.002(2) -0.003(2)
C21 0.042(3) 0.038(3) 0.039(3) -0.005(3) -0.010(2) -0.006(3)
C20 0.027(3) 0.038(3) 0.057(3) -0.001(2) -0.015(3) -0.006(3)
C25 0.017(3) 0.071(4) 0.074(4) 0.004(3) -0.010(3) -0.028(4)
C24 0.046(4) 0.040(3) 0.098(5) 0.016(3) -0.035(4) -0.027(4)
C27 0.015(2) 0.021(2) 0.023(2) -0.0055(19) 0.0033(18) -0.0014(18)
C28 0.040(3) 0.016(2) 0.040(3) -0.003(2) 0.013(2) -0.001(2)
C29 0.045(3) 0.013(2) 0.040(3) -0.003(2) 0.013(2) 0.001(2)
C30 0.031(3) 0.026(3) 0.032(3) -0.006(2) 0.004(2) 0.008(2)
C31 0.019(2) 0.020(2) 0.029(2) 0.0022(18) 0.0019(19) 0.001(2)
C26 0.019(2) 0.0113(19) 0.027(2) -0.0022(17) -0.0051(19) -0.0006(19)
C32 0.027(3) 0.025(2) 0.036(3) -0.003(2) 0.012(2) 0.000(2)
C33 0.038(3) 0.031(3) 0.028(3) -0.003(2) 0.008(2) -0.002(2)
B1 0.020(3) 0.016(2) 0.023(3) 0.000(2) 0.003(2) -0.0014(19)
B2 0.0217(18) 0.0189(17) 0.0284(18) 0.0007(16) -0.0068(15) 0.0078(15)
B3 0.015(3) 0.030(3) 0.033(3) -0.006(2) -0.002(2) -0.002(2)
B4 0.019(3) 0.020(3) 0.028(3) 0.003(2) -0.002(2) -0.002(2)
B9 0.024(3) 0.028(3) 0.027(3) -0.002(3) -0.007(2) -0.001(2)
B11 0.028(3) 0.029(3) 0.026(3) 0.006(2) 0.005(2) 0.007(3)
B8 0.016(2) 0.029(3) 0.029(3) 0.004(2) -0.004(2) 0.005(2)
B7 0.023(3) 0.022(3) 0.035(3) 0.001(2) 0.005(2) 0.005(2)
B6 0.021(3) 0.020(3) 0.028(3) -0.003(2) 0.005(2) 0.003(2)
B5 0.015(2) 0.018(2) 0.027(3) -0.002(2) 0.001(2) 0.000(2)
B10 0.0217(18) 0.0189(17) 0.0284(18) 0.0007(16) -0.0068(15) 0.0078(15)

loop_
_atom_type_symbol
_atom_type_description
_atom_type_scat_dispersion_real
_atom_type_scat_dispersion_imag
_atom_type_scat_source
C C 0.0033 0.0016 'International Tables Vol C Tables 4.2.6.8 and 6.1.1.4'
H H 0.0000 0.0000 'International Tables Vol C Tables 4.2.6.8 and 6.1.1.4'
N N 0.0061 0.0033 'International Tables Vol C Tables 4.2.6.8 and 6.1.1.4'
B B 0.0013 0.0007 'International Tables Vol C Tables 4.2.6.8 and 6.1.1.4'
P P 0.1023 0.0942 'International Tables Vol C Tables 4.2.6.8 and 6.1.1.4'
Cu Cu 0.3201 1.2651 'International Tables Vol C Tables 4.2.6.8 and 6.1.1.4'
Ge Ge 0.1547 1.8001 'International Tables Vol C Tables 4.2.6.8 and 6.1.1.4'

loop_
_geom_angle_atom_site_label_1
_geom_angle_atom_site_label_2
_geom_angle_atom_site_label_3
_geom_angle
B2 Ge1 B5 89.6(2)
B2 Ge1 B4 88.6(2)
B5 Ge1 B4 51.48(19)
B2 Ge1 B1 51.56(19)
B5 Ge1 B1 50.94(18)
B4 Ge1 B1 87.97(19)
B2 Ge1 B3 50.8(2)
B5 Ge1 B3 88.42(19)
B4 Ge1 B3 50.58(19)
B1 Ge1 B3 87.6(2)
B2 Ge1 Cu2 122.43(15)
B5 Ge1 Cu2 144.36(14)
B4 Ge1 Cu2 134.90(14)
B1 Ge1 Cu2 136.44(13)
B3 Ge1 Cu2 123.03(14)
B2 Ge1 Cu1 55.82(15)
B5 Ge1 Cu1 138.05(13)
B4 Ge1 Cu1 136.76(14)
B1 Ge1 Cu1 87.25(13)
B3 Ge1 Cu1 86.28(14)
Cu2 Ge1 Cu1 67.10(2)
N2 Cu1 P1 87.01(11)
N2 Cu1 Ge1 119.96(11)
P1 Cu1 Ge1 144.60(4)
N2 Cu1 Cu2 112.59(11)
P1 Cu1 Cu2 101.63(4)
Ge1 Cu1 Cu2 48.916(17)
P2 Cu2 N4 85.91(10)
P2 Cu2 Ge1 144.39(4)
N4 Cu2 Ge1 111.22(10)
P2 Cu2 N3 79.37(12)
N4 Cu2 N3 103.74(15)
Ge1 Cu2 N3 123.01(13)
P2 Cu2 Cu1 81.24(4)
N4 Cu2 Cu1 132.18(11)
Ge1 Cu2 Cu1 63.99(2)
N3 Cu2 Cu1 118.54(11)
C10 P1 C2 103.1(2)
C10 P1 C1 102.3(2)
C2 P1 C1 101.2(2)
C10 P1 Cu1 99.68(16)
C2 P1 Cu1 135.46(16)
C1 P1 Cu1 110.64(14)
C18 P2 C1 108.6(2)
C18 P2 C26 105.2(2)
C1 P2 C26 104.6(2)
C18 P2 Cu2 106.91(16)
C1 P2 Cu2 128.62(15)
C26 P2 Cu2 100.57(15)
C3 N1 C8 112.5(4)
C3 N1 C9 110.8(5)
C8 N1 C9 111.6(6)
C27 N4 C32 113.9(3)
C27 N4 C33 108.7(3)
C32 N4 C33 108.6(4)
C27 N4 Cu2 110.0(2)
C32 N4 Cu2 111.4(3)
C33 N4 Cu2 103.7(3)
C15 C10 C11 119.2(4)
C15 C10 P1 119.8(4)
C11 C10 P1 120.8(4)
C12 C11 C10 119.2(4)
C12 C11 N2 121.3(4)
C10 C11 N2 119.5(4)
C11 C12 C13 120.7(5)
C11 C12 H12 119.7
C13 C12 H12 119.7
C14 C13 C12 120.1(5)
C14 C13 H13 120.0
C12 C13 H13 120.0
C15 C14 C13 118.8(5)
C15 C14 H14 120.6
C13 C14 H14 120.6
C14 C15 C10 122.0(4)
C14 C15 H15 119.0
C10 C15 H15 119.0
C17 N2 C11 109.8(4)
C17 N2 C16 109.7(4)
C11 N2 C16 108.4(4)
C17 N2 Cu1 111.3(3)
C11 N2 Cu1 112.2(3)
C16 N2 Cu1 105.4(3)
N2 C17 H17A 109.5
N2 C17 H17B 109.5
H17A C17 H17B 109.5
N2 C17 H17C 109.5
H17A C17 H17C 109.5
H17B C17 H17C 109.5
N2 C16 H16A 109.5
N2 C16 H16B 109.5
H16A C16 H16B 109.5
N2 C16 H16C 109.5
H16A C16 H16C 109.5
H16B C16 H16C 109.5
C3 C2 C7 120.4(4)
C3 C2 P1 116.7(4)
C7 C2 P1 122.9(4)
C2 C3 C4 117.8(5)
C2 C3 N1 117.6(4)
C4 C3 N1 124.5(5)
N1 C9 H9A 109.5
N1 C9 H9B 109.5
H9A C9 H9B 109.5
N1 C9 H9C 109.5
H9A C9 H9C 109.5
H9B C9 H9C 109.5
N1 C8 H8A 109.5
N1 C8 H8B 109.5
H8A C8 H8B 109.5
N1 C8 H8C 109.5
H8A C8 H8C 109.5
H8B C8 H8C 109.5
C5 C4 C3 122.8(5)
C5 C4 H4 118.6
C3 C4 H4 118.6
C4 C5 C6 119.4(5)
C4 C5 H5 120.3
C6 C5 H5 120.3
C5 C6 C7 119.4(6)
C5 C6 H6 120.3
C7 C6 H6 120.3
C2 C7 C6 119.9(5)
C2 C7 H7 120.0
C6 C7 H7 120.0
P2 C1 P1 107.6(2)
P2 C1 H1A 110.2
P1 C1 H1A 110.2
P2 C1 H1B 110.2
P1 C1 H1B 110.2
H1A C1 H1B 108.5
C19 N3 C25 113.2(4)
C19 N3 C24 107.4(5)
C25 N3 C24 109.0(5)
C19 N3 Cu2 110.1(3)
C25 N3 Cu2 103.8(4)
C24 N3 Cu2 113.4(3)
C20 C19 C18 118.8(5)
C20 C19 N3 121.8(5)
C18 C19 N3 119.4(4)
C23 C18 C19 119.7(4)
C23 C18 P2 125.1(4)
C19 C18 P2 115.0(4)
C22 C23 C18 120.2(5)
C22 C23 H23 119.9
C18 C23 H23 119.9
C23 C22 C21 120.9(5)
C23 C22 H22 119.6
C21 C22 H22 119.6
C22 C21 C20 119.1(5)
C22 C21 H21 120.4
C20 C21 H21 120.4
C19 C20 C21 121.3(5)
C19 C20 H20 119.4
C21 C20 H20 119.4
N3 C25 H25A 109.5
N3 C25 H25B 109.5
H25A C25 H25B 109.5
N3 C25 H25C 109.5
H25A C25 H25C 109.5
H25B C25 H25C 109.5
N3 C24 H24A 109.5
N3 C24 H24B 109.5
H24A C24 H24B 109.5
N3 C24 H24C 109.5
H24A C24 H24C 109.5
H24B C24 H24C 109.5
C28 C27 C26 117.7(4)
C28 C27 N4 122.5(4)
C26 C27 N4 119.8(4)
C29 C28 C27 120.3(4)
C29 C28 H28 119.9
C27 C28 H28 119.9
C30 C29 C28 121.0(4)
C30 C29 H29 119.5
C28 C29 H29 119.5
C29 C30 C31 119.2(4)
C29 C30 H30 120.4
C31 C30 H30 120.4
C26 C31 C30 120.8(4)
C26 C31 H31 119.6
C30 C31 H31 119.6
C31 C26 C27 120.9(4)
C31 C26 P2 122.2(3)
C27 C26 P2 116.7(3)
N4 C32 H32A 109.5
N4 C32 H32B 109.5
H32A C32 H32B 109.5
N4 C32 H32C 109.5
H32A C32 H32C 109.5
H32B C32 H32C 109.5
N4 C33 H33A 109.5
N4 C33 H33B 109.5
H33A C33 H33B 109.5
N4 C33 H33C 109.5
H33A C33 H33C 109.5
H33B C33 H33C 109.5
B7 B1 B6 61.2(3)
B7 B1 B5 108.5(3)
B6 B1 B5 59.5(3)
B7 B1 B2 60.0(3)
B6 B1 B2 109.0(3)
B5 B1 B2 108.3(3)
B7 B1 Ge1 116.0(3)
B6 B1 Ge1 116.2(3)
B5 B1 Ge1 64.0(2)
B2 B1 Ge1 63.6(2)
B7 B1 H1 119.8
B6 B1 H1 119.7
B5 B1 H1 122.2
B2 B1 H1 122.0
Ge1 B1 H1 114.0
B8 B2 B7 59.4(3)
B8 B2 B3 57.8(3)
B7 B2 B3 105.5(4)
B8 B2 B1 104.2(4)
B7 B2 B1 56.7(3)
B3 B2 B1 107.4(3)
B8 B2 Ge1 115.0(3)
B7 B2 Ge1 114.2(3)
B3 B2 Ge1 65.4(2)
B1 B2 Ge1 64.8(2)
B8 B2 H2 122.4
B7 B2 H2 122.6
B3 B2 H2 122.6
B1 B2 H2 123.9
Ge1 B2 H2 113.2
B9 B3 B8 60.0(3)
B9 B3 B4 58.6(3)
B8 B3 B4 107.0(3)
B9 B3 B2 108.0(4)
B8 B3 B2 60.0(3)
B4 B3 B2 108.5(3)
B9 B3 Ge1 115.0(3)
B8 B3 Ge1 115.4(3)
B4 B3 Ge1 64.3(2)
B2 B3 Ge1 63.8(2)
B9 B3 H3 121.1
B8 B3 H3 120.8
B4 B3 H3 122.5
B2 B3 H3 121.7
Ge1 B3 H3 114.2
B10 B4 B9 60.8(3)
B10 B4 B3 107.2(4)
B9 B4 B3 58.2(3)
B10 B4 B5 58.0(3)
B9 B4 B5 106.8(4)
B3 B4 B5 108.2(3)
B10 B4 Ge1 114.8(3)
B9 B4 Ge1 115.4(3)
B3 B4 Ge1 65.2(2)
B5 B4 Ge1 64.0(2)
B10 B4 H4A 121.2
B9 B4 H4A 121.1
B3 B4 H4A 122.2
B5 B4 H4A 123.0
Ge1 B4 H4A 113.7
B3 B9 B8 60.3(3)
B3 B9 B4 63.2(3)
B8 B9 B4 110.9(4)
B3 B9 B11 109.9(4)
B8 B9 B11 60.6(3)
B4 B9 B11 109.4(4)
B3 B9 B10 110.1(4)
B8 B9 B10 108.7(4)
B4 B9 B10 59.5(3)
B11 B9 B10 60.2(3)
B3 B9 H9 119.7
B8 B9 H9 120.9
B4 B9 H9 119.9
B11 B9 H9 121.1
B10 B9 H9 121.7
B9 B11 B6 108.9(4)
B9 B11 B8 59.6(3)
B6 B11 B8 108.5(4)
B9 B11 B10 60.5(3)
B6 B11 B10 60.5(3)
B8 B11 B10 108.1(4)
B9 B11 B7 107.8(4)
B6 B11 B7 59.8(3)
B8 B11 B7 60.2(3)
B10 B11 B7 107.9(4)
B9 B11 H11 121.5
B6 B11 H11 121.1
B8 B11 H11 121.7
B10 B11 H11 121.5
B7 B11 H11 122.0
B9 B8 B3 59.7(3)
B9 B8 B11 59.8(3)
B3 B8 B11 108.8(4)
B9 B8 B7 108.1(4)
B3 B8 B7 109.8(3)
B11 B8 B7 60.3(3)
B9 B8 B2 109.6(3)
B3 B8 B2 62.2(3)
B11 B8 B2 109.6(4)
B7 B8 B2 60.4(3)
B9 B8 H8 121.9
B3 B8 H8 120.5
B11 B8 H8 121.3
B7 B8 H8 121.3
B2 B8 H8 120.0
B1 B7 B6 59.5(3)
B1 B7 B8 110.2(4)
B6 B7 B8 107.8(4)
B1 B7 B11 108.1(4)
B6 B7 B11 59.6(3)
B8 B7 B11 59.5(3)
B1 B7 B2 63.4(3)
B6 B7 B2 110.4(4)
B8 B7 B2 60.2(3)
B11 B7 B2 108.7(4)
B1 B7 H7A 120.2
B6 B7 H7A 121.8
B8 B7 H7A 121.6
B11 B7 H7A 122.4
B2 B7 H7A 119.6
B1 B6 B11 108.6(4)
B1 B6 B7 59.3(3)
B11 B6 B7 60.5(3)
B1 B6 B5 62.9(3)
B11 B6 B5 108.3(4)
B7 B6 B5 109.7(3)
B1 B6 B10 109.0(4)
B11 B6 B10 59.8(3)
B7 B6 B10 108.0(4)
B5 B6 B10 58.9(3)
B1 B6 H6A 120.6
B11 B6 H6A 121.6
B7 B6 H6A 121.5
B5 B6 H6A 120.6
B10 B6 H6A 122.2
B10 B5 B6 60.6(3)
B10 B5 B1 106.0(3)
B6 B5 B1 57.5(3)
B10 B5 B4 58.1(3)
B6 B5 B4 106.6(3)
B1 B5 B4 107.4(3)
B10 B5 Ge1 115.3(3)
B6 B5 Ge1 115.3(3)
B1 B5 Ge1 65.0(2)
B4 B5 Ge1 64.5(2)
B10 B5 H5A 121.4
B6 B5 H5A 121.4
B1 B5 H5A 123.2
B4 B5 H5A 123.0
Ge1 B5 H5A 113.3
B5 B10 B4 63.9(3)
B5 B10 B11 109.4(4)
B4 B10 B11 108.8(4)
B5 B10 B9 110.4(4)
B4 B10 B9 59.7(3)
B11 B10 B9 59.3(3)
B5 B10 B6 60.5(3)
B4 B10 B6 111.0(4)
B11 B10 B6 59.7(3)
B9 B10 B6 107.4(4)
B5 B10 H10 119.2
B4 B10 H10 119.5
B11 B10 H10 122.0
B9 B10 H10 122.2
B6 B10 H10 121.5

loop_
_geom_bond_atom_site_label_1
_geom_bond_atom_site_label_2
_geom_bond_distance
Ge1 B2 2.141(5)
Ge1 B5 2.145(5)
Ge1 B4 2.154(5)
Ge1 B1 2.163(5)
Ge1 B3 2.170(5)
Ge1 Cu2 2.2838(7)
Ge1 Cu1 2.7229(7)
Cu1 N2 2.205(4)
Cu1 P1 2.2496(12)
Cu1 Cu2 2.7910(8)
Cu2 P2 2.1719(12)
Cu2 N4 2.198(4)
Cu2 N3 2.387(5)
P1 C10 1.825(5)
P1 C2 1.834(4)
P1 C1 1.848(4)
P2 C18 1.817(5)
P2 C1 1.827(4)
P2 C26 1.836(4)
N1 C3 1.429(7)
N1 C8 1.450(7)
N1 C9 1.458(7)
N4 C27 1.446(6)
N4 C32 1.491(6)
N4 C33 1.495(6)
C10 C15 1.383(6)
C10 C11 1.387(6)
C11 C12 1.387(7)
C11 N2 1.483(6)
C12 C13 1.388(7)
C12 H12 0.95
C13 C14 1.381(7)
C13 H13 0.95
C14 C15 1.376(7)
C14 H14 0.95
C15 H15 0.95
N2 C17 1.477(6)
N2 C16 1.484(6)
C17 H17A 0.98
C17 H17B 0.98
C17 H17C 0.98
C16 H16A 0.98
C16 H16B 0.98
C16 H16C 0.98
C2 C3 1.385(7)
C2 C7 1.395(7)
C3 C4 1.396(7)
C9 H9A 0.98
C9 H9B 0.98
C9 H9C 0.98
C8 H8A 0.98
C8 H8B 0.98
C8 H8C 0.98
C4 C5 1.352(8)
C4 H4 0.95
C5 C6 1.391(9)
C5 H5 0.95
C6 C7 1.398(7)
C6 H6 0.95
C7 H7 0.95
C1 H1A 0.99
C1 H1B 0.99
N3 C19 1.457(7)
N3 C25 1.479(8)
N3 C24 1.508(7)
C19 C20 1.387(7)
C19 C18 1.406(7)
C18 C23 1.402(7)
C23 C22 1.374(7)
C23 H23 0.95
C22 C21 1.382(8)
C22 H22 0.95
C21 C20 1.398(7)
C21 H21 0.95
C20 H20 0.95
C25 H25A 0.98
C25 H25B 0.98
C25 H25C 0.98
C24 H24A 0.98
C24 H24B 0.98
C24 H24C 0.98
C27 C28 1.401(6)
C27 C26 1.401(6)
C28 C29 1.384(6)
C28 H28 0.95
C29 C30 1.371(7)
C29 H29 0.95
C30 C31 1.381(6)
C30 H30 0.95
C31 C26 1.368(6)
C31 H31 0.95
C32 H32A 0.98
C32 H32B 0.98
C32 H32C 0.98
C33 H33A 0.98
C33 H33B 0.98
C33 H33C 0.98
B1 B7 1.750(7)
B1 B6 1.755(7)
B1 B5 1.852(7)
B1 B2 1.872(7)
B1 H1 1.12
B2 B8 1.810(7)
B2 B7 1.814(7)
B2 B3 1.849(7)
B2 H2 1.12
B3 B9 1.760(7)
B3 B8 1.770(7)
B3 B4 1.847(7)
B3 H3 1.12
B4 B10 1.765(7)
B4 B9 1.767(7)
B4 B5 1.867(7)
B4 H4A 1.12
B9 B8 1.764(8)
B9 B11 1.768(8)
B9 B10 1.788(7)
B9 H9 1.12
B11 B6 1.781(7)
B11 B8 1.782(7)
B11 B10 1.784(7)
B11 B7 1.797(8)
B11 H11 1.12
B8 B7 1.794(8)
B8 H8 1.12
B7 B6 1.785(7)
B7 H7A 1.12
B6 B5 1.793(7)
B6 B10 1.795(7)
B6 H6A 1.12
B5 B10 1.764(7)
B5 H5A 1.12
B10 H10 1.12

loop_
_geom_torsion_atom_site_label_1
_geom_torsion_atom_site_label_2
_geom_torsion_atom_site_label_3
_geom_torsion_atom_site_label_4
_geom_torsion
B2 Ge1 Cu1 N2 -92.9(2)
B5 Ge1 Cu1 N2 -53.3(2)
B4 Ge1 Cu1 N2 -133.1(2)
B1 Ge1 Cu1 N2 -48.98(18)
B3 Ge1 Cu1 N2 -136.74(19)
Cu2 Ge1 Cu1 N2 94.91(12)
B2 Ge1 Cu1 P1 132.07(18)
B5 Ge1 Cu1 P1 171.7(2)
B4 Ge1 Cu1 P1 91.9(2)
B1 Ge1 Cu1 P1 176.04(15)
B3 Ge1 Cu1 P1 88.28(16)
Cu2 Ge1 Cu1 P1 -40.07(7)
B2 Ge1 Cu1 Cu2 172.14(17)
B5 Ge1 Cu1 Cu2 -148.2(2)
B4 Ge1 Cu1 Cu2 132.0(2)
B1 Ge1 Cu1 Cu2 -143.89(13)
B3 Ge1 Cu1 Cu2 128.35(14)
B2 Ge1 Cu2 P2 5.78(18)
B5 Ge1 Cu2 P2 156.3(2)
B4 Ge1 Cu2 P2 -120.6(2)
B1 Ge1 Cu2 P2 72.2(2)
B3 Ge1 Cu2 P2 -55.50(19)
Cu1 Ge1 Cu2 P2 13.48(7)
B2 Ge1 Cu2 N4 120.04(19)
B5 Ge1 Cu2 N4 -89.5(3)
B4 Ge1 Cu2 N4 -6.3(2)
B1 Ge1 Cu2 N4 -173.6(2)
B3 Ge1 Cu2 N4 58.8(2)
Cu1 Ge1 Cu2 N4 127.74(11)
B2 Ge1 Cu2 N3 -116.2(2)
B5 Ge1 Cu2 N3 34.3(3)
B4 Ge1 Cu2 N3 117.5(2)
B1 Ge1 Cu2 N3 -49.8(2)
B3 Ge1 Cu2 N3 -177.5(2)
Cu1 Ge1 Cu2 N3 -108.48(12)
B2 Ge1 Cu2 Cu1 -7.70(16)
B5 Ge1 Cu2 Cu1 142.8(2)
B4 Ge1 Cu2 Cu1 -134.06(19)
B1 Ge1 Cu2 Cu1 58.7(2)
B3 Ge1 Cu2 Cu1 -68.98(18)
N2 Cu1 Cu2 P2 77.11(12)
P1 Cu1 Cu2 P2 -14.49(5)
Ge1 Cu1 Cu2 P2 -172.11(4)
N2 Cu1 Cu2 N4 153.40(17)
P1 Cu1 Cu2 N4 61.81(14)
Ge1 Cu1 Cu2 N4 -95.81(13)
N2 Cu1 Cu2 Ge1 -110.78(11)
P1 Cu1 Cu2 Ge1 157.62(4)
N2 Cu1 Cu2 N3 4.34(18)
P1 Cu1 Cu2 N3 -87.26(14)
Ge1 Cu1 Cu2 N3 115.12(14)
N2 Cu1 P1 C10 -4.88(17)
Ge1 Cu1 P1 C10 137.27(15)
Cu2 Cu1 P1 C10 107.57(15)
N2 Cu1 P1 C2 115.2(2)
Ge1 Cu1 P1 C2 -102.7(2)
Cu2 Cu1 P1 C2 -132.4(2)
N2 Cu1 P1 C1 -112.01(18)
Ge1 Cu1 P1 C1 30.14(17)
Cu2 Cu1 P1 C1 0.44(15)
N4 Cu2 P2 C18 127.57(18)
Ge1 Cu2 P2 C18 -110.86(16)
N3 Cu2 P2 C18 22.76(19)
Cu1 Cu2 P2 C18 -98.63(15)
N4 Cu2 P2 C1 -100.4(2)
Ge1 Cu2 P2 C1 21.1(2)
N3 Cu2 P2 C1 154.8(2)
Cu1 Cu2 P2 C1 33.38(18)
N4 Cu2 P2 C26 18.01(17)
Ge1 Cu2 P2 C26 139.57(14)
N3 Cu2 P2 C26 -86.81(18)
Cu1 Cu2 P2 C26 151.81(14)
P2 Cu2 N4 C27 -25.1(3)
Ge1 Cu2 N4 C27 -173.0(2)
N3 Cu2 N4 C27 52.9(3)
Cu1 Cu2 N4 C27 -99.4(3)
P2 Cu2 N4 C32 -152.4(3)
Ge1 Cu2 N4 C32 59.8(3)
N3 Cu2 N4 C32 -74.4(3)
Cu1 Cu2 N4 C32 133.3(3)
P2 Cu2 N4 C33 91.0(3)
Ge1 Cu2 N4 C33 -56.8(3)
N3 Cu2 N4 C33 169.0(3)
Cu1 Cu2 N4 C33 16.7(3)
C2 P1 C10 C15 45.7(4)
C1 P1 C10 C15 -59.1(4)
Cu1 P1 C10 C15 -172.9(3)
C2 P1 C10 C11 -140.1(4)
C1 P1 C10 C11 115.1(4)
Cu1 P1 C10 C11 1.4(4)
C15 C10 C11 C12 -2.1(7)
P1 C10 C11 C12 -176.3(4)
C15 C10 C11 N2 180.0(4)
P1 C10 C11 N2 5.7(6)
C10 C11 C12 C13 4.2(8)
N2 C11 C12 C13 -177.9(5)
C11 C12 C13 C14 -4.6(9)
C12 C13 C14 C15 2.7(8)
C13 C14 C15 C10 -0.6(8)
C11 C10 C15 C14 0.3(7)
P1 C10 C15 C14 174.6(4)
C12 C11 N2 C17 47.8(6)
C10 C11 N2 C17 -134.3(5)
C12 C11 N2 C16 -71.9(6)
C10 C11 N2 C16 106.0(5)
C12 C11 N2 Cu1 172.1(4)
C10 C11 N2 Cu1 -10.0(5)
P1 Cu1 N2 C17 131.9(3)
Ge1 Cu1 N2 C17 -23.9(3)
Cu2 Cu1 N2 C17 30.5(3)
P1 Cu1 N2 C11 8.4(3)
Ge1 Cu1 N2 C11 -147.3(3)
Cu2 Cu1 N2 C11 -92.9(3)
P1 Cu1 N2 C16 -109.3(3)
Ge1 Cu1 N2 C16 94.9(3)
Cu2 Cu1 N2 C16 149.3(3)
C10 P1 C2 C3 85.8(4)
C1 P1 C2 C3 -168.6(3)
Cu1 P1 C2 C3 -33.0(4)
C10 P1 C2 C7 -95.8(4)
C1 P1 C2 C7 9.8(5)
Cu1 P1 C2 C7 145.4(3)
C7 C2 C3 C4 -4.9(7)
P1 C2 C3 C4 173.5(4)
C7 C2 C3 N1 174.1(4)
P1 C2 C3 N1 -7.4(5)
C8 N1 C3 C2 -123.4(6)
C9 N1 C3 C2 110.9(5)
C8 N1 C3 C4 55.5(7)
C9 N1 C3 C4 -70.2(6)
C2 C3 C4 C5 3.0(8)
N1 C3 C4 C5 -175.9(5)
C3 C4 C5 C6 1.3(8)
C4 C5 C6 C7 -3.8(8)
C3 C2 C7 C6 2.5(8)
P1 C2 C7 C6 -175.8(4)
C5 C6 C7 C2 1.9(8)
C18 P2 C1 P1 91.7(3)
C26 P2 C1 P1 -156.4(2)
Cu2 P2 C1 P1 -39.7(3)
C10 P1 C1 P2 -88.2(2)
C2 P1 C1 P2 165.6(2)
Cu1 P1 C1 P2 17.2(2)
P2 Cu2 N3 C19 -27.4(3)
N4 Cu2 N3 C19 -110.5(3)
Ge1 Cu2 N3 C19 122.4(3)
Cu1 Cu2 N3 C19 46.4(4)
P2 Cu2 N3 C25 -148.9(3)
N4 Cu2 N3 C25 128.0(3)
Ge1 Cu2 N3 C25 0.9(4)
Cu1 Cu2 N3 C25 -75.1(3)
P2 Cu2 N3 C24 92.9(4)
N4 Cu2 N3 C24 9.9(4)
Ge1 Cu2 N3 C24 -117.2(4)
Cu1 Cu2 N3 C24 166.8(4)
C25 N3 C19 C20 -40.7(7)
C24 N3 C19 C20 79.6(6)
Cu2 N3 C19 C20 -156.4(4)
C25 N3 C19 C18 139.3(5)
C24 N3 C19 C18 -100.3(5)
Cu2 N3 C19 C18 23.6(6)
C20 C19 C18 C23 0.9(7)
N3 C19 C18 C23 -179.2(4)
C20 C19 C18 P2 176.3(4)
N3 C19 C18 P2 -3.7(6)
C1 P2 C18 C23 13.2(5)
C26 P2 C18 C23 -98.3(4)
Cu2 P2 C18 C23 155.4(4)
C1 P2 C18 C19 -162.0(4)
C26 P2 C18 C19 86.6(4)
Cu2 P2 C18 C19 -19.7(4)
C19 C18 C23 C22 -0.1(7)
P2 C18 C23 C22 -175.0(4)
C18 C23 C22 C21 -1.6(7)
C23 C22 C21 C20 2.3(8)
C18 C19 C20 C21 -0.1(8)
N3 C19 C20 C21 179.9(5)
C22 C21 C20 C19 -1.5(8)
C32 N4 C27 C28 -31.2(6)
C33 N4 C27 C28 90.0(5)
Cu2 N4 C27 C28 -157.1(4)
C32 N4 C27 C26 150.4(4)
C33 N4 C27 C26 -88.4(5)
Cu2 N4 C27 C26 24.5(5)
C26 C27 C28 C29 0.5(7)
N4 C27 C28 C29 -177.9(4)
C27 C28 C29 C30 1.7(8)
C28 C29 C30 C31 -1.3(8)
C29 C30 C31 C26 -1.3(7)
C30 C31 C26 C27 3.6(7)
C30 C31 C26 P2 -172.4(4)
C28 C27 C26 C31 -3.1(7)
N4 C27 C26 C31 175.4(4)
C28 C27 C26 P2 173.1(4)
N4 C27 C26 P2 -8.4(5)
C18 P2 C26 C31 53.5(4)
C1 P2 C26 C31 -60.8(4)
Cu2 P2 C26 C31 164.4(3)
C18 P2 C26 C27 -122.7(4)
C1 P2 C26 C27 123.0(3)
Cu2 P2 C26 C27 -11.7(3)
B2 Ge1 B1 B7 -30.2(3)
B5 Ge1 B1 B7 98.9(4)
B4 Ge1 B1 B7 59.6(3)
B3 Ge1 B1 B7 9.0(3)
Cu2 Ge1 B1 B7 -129.4(3)
Cu1 Ge1 B1 B7 -77.4(3)
B2 Ge1 B1 B6 -99.3(4)
B5 Ge1 B1 B6 29.8(3)
B4 Ge1 B1 B6 -9.5(3)
B3 Ge1 B1 B6 -60.1(3)
Cu2 Ge1 B1 B6 161.5(2)
Cu1 Ge1 B1 B6 -146.5(3)
B2 Ge1 B1 B5 -129.2(3)
B4 Ge1 B1 B5 -39.3(2)
B3 Ge1 B1 B5 -89.9(2)
Cu2 Ge1 B1 B5 131.7(2)
Cu1 Ge1 B1 B5 -176.3(2)
B5 Ge1 B1 B2 129.2(3)
B4 Ge1 B1 B2 89.8(2)
B3 Ge1 B1 B2 39.2(2)
Cu2 Ge1 B1 B2 -99.1(2)
Cu1 Ge1 B1 B2 -47.2(2)
B7 B1 B2 B8 37.2(3)
B6 B1 B2 B8 -0.8(4)
B5 B1 B2 B8 -64.0(4)
Ge1 B1 B2 B8 -111.3(3)
B6 B1 B2 B7 -38.0(3)
B5 B1 B2 B7 -101.2(4)
Ge1 B1 B2 B7 -148.5(3)
B7 B1 B2 B3 97.5(4)
B6 B1 B2 B3 59.4(4)
B5 B1 B2 B3 -3.8(4)
Ge1 B1 B2 B3 -51.0(3)
B7 B1 B2 Ge1 148.5(3)
B6 B1 B2 Ge1 110.4(3)
B5 B1 B2 Ge1 47.2(3)
B5 Ge1 B2 B8 57.6(3)
B4 Ge1 B2 B8 6.1(3)
B1 Ge1 B2 B8 94.6(4)
B3 Ge1 B2 B8 -30.7(3)
Cu2 Ge1 B2 B8 -139.1(3)
Cu1 Ge1 B2 B8 -147.7(4)
B5 Ge1 B2 B7 -8.4(3)
B4 Ge1 B2 B7 -59.9(3)
B1 Ge1 B2 B7 28.6(3)
B3 Ge1 B2 B7 -96.7(4)
Cu2 Ge1 B2 B7 154.9(3)
Cu1 Ge1 B2 B7 146.3(4)
B5 Ge1 B2 B3 88.3(2)
B4 Ge1 B2 B3 36.8(3)
B1 Ge1 B2 B3 125.3(3)
Cu2 Ge1 B2 B3 -108.4(2)
Cu1 Ge1 B2 B3 -116.9(3)
B5 Ge1 B2 B1 -37.0(2)
B4 Ge1 B2 B1 -88.5(2)
B3 Ge1 B2 B1 -125.3(3)
Cu2 Ge1 B2 B1 126.29(19)
Cu1 Ge1 B2 B1 117.7(2)
B8 B2 B3 B9 37.3(3)
B7 B2 B3 B9 0.4(4)
B1 B2 B3 B9 -58.9(4)
Ge1 B2 B3 B9 -109.6(3)
B7 B2 B3 B8 -36.9(3)
B1 B2 B3 B8 -96.2(4)
Ge1 B2 B3 B8 -146.8(3)
B8 B2 B3 B4 99.3(4)
B7 B2 B3 B4 62.5(4)
B1 B2 B3 B4 3.2(4)
Ge1 B2 B3 B4 -47.5(3)
B8 B2 B3 Ge1 146.8(3)
B7 B2 B3 Ge1 110.0(3)
B1 B2 B3 Ge1 50.7(3)
B2 Ge1 B3 B9 98.7(4)
B5 Ge1 B3 B9 8.0(4)
B4 Ge1 B3 B9 -30.4(3)
B1 Ge1 B3 B9 58.9(4)
Cu2 Ge1 B3 B9 -154.1(3)
Cu1 Ge1 B3 B9 146.3(3)
B2 Ge1 B3 B8 31.6(3)
B5 Ge1 B3 B8 -59.1(3)
B4 Ge1 B3 B8 -97.5(4)
B1 Ge1 B3 B8 -8.1(3)
Cu2 Ge1 B3 B8 138.8(3)
Cu1 Ge1 B3 B8 79.3(3)
B2 Ge1 B3 B4 129.1(3)
B5 Ge1 B3 B4 38.4(3)
B1 Ge1 B3 B4 89.4(3)
Cu2 Ge1 B3 B4 -123.7(2)
Cu1 Ge1 B3 B4 176.8(2)
B5 Ge1 B3 B2 -90.7(3)
B4 Ge1 B3 B2 -129.1(3)
B1 Ge1 B3 B2 -39.8(2)
Cu2 Ge1 B3 B2 107.2(2)
Cu1 Ge1 B3 B2 47.6(2)
B9 B3 B4 B10 37.6(3)
B8 B3 B4 B10 0.7(5)
B2 B3 B4 B10 -62.6(4)
Ge1 B3 B4 B10 -109.9(3)
B8 B3 B4 B9 -36.9(3)
B2 B3 B4 B9 -100.2(4)
Ge1 B3 B4 B9 -147.5(3)
B9 B3 B4 B5 98.8(4)
B8 B3 B4 B5 61.9(4)
B2 B3 B4 B5 -1.4(5)
Ge1 B3 B4 B5 -48.7(3)
B9 B3 B4 Ge1 147.5(3)
B8 B3 B4 Ge1 110.6(3)
B2 B3 B4 Ge1 47.3(3)
B2 Ge1 B4 B10 61.4(3)
B5 Ge1 B4 B10 -29.1(3)
B1 Ge1 B4 B10 9.8(3)
B3 Ge1 B4 B10 98.4(4)
Cu2 Ge1 B4 B10 -161.4(2)
Cu1 Ge1 B4 B10 93.7(3)
B2 Ge1 B4 B9 -6.6(3)
B5 Ge1 B4 B9 -97.1(4)
B1 Ge1 B4 B9 -58.1(3)
B3 Ge1 B4 B9 30.4(3)
Cu2 Ge1 B4 B9 130.6(3)
Cu1 Ge1 B4 B9 25.7(4)
B2 Ge1 B4 B3 -37.0(3)
B5 Ge1 B4 B3 -127.5(3)
B1 Ge1 B4 B3 -88.5(3)
Cu2 Ge1 B4 B3 100.2(2)
Cu1 Ge1 B4 B3 -4.7(3)
B2 Ge1 B4 B5 90.5(2)
B1 Ge1 B4 B5 38.9(2)
B3 Ge1 B4 B5 127.5(3)
Cu2 Ge1 B4 B5 -132.3(2)
Cu1 Ge1 B4 B5 122.8(2)
B4 B3 B9 B8 -138.4(4)
B2 B3 B9 B8 -37.3(3)
Ge1 B3 B9 B8 -106.2(4)
B8 B3 B9 B4 138.4(4)
B2 B3 B9 B4 101.1(4)
Ge1 B3 B9 B4 32.3(3)
B8 B3 B9 B11 36.1(3)
B4 B3 B9 B11 -102.3(4)
B2 B3 B9 B11 -1.1(5)
Ge1 B3 B9 B11 -70.0(4)
B8 B3 B9 B10 100.7(4)
B4 B3 B9 B10 -37.8(4)
B2 B3 B9 B10 63.4(5)
Ge1 B3 B9 B10 -5.5(5)
B10 B4 B9 B3 -138.1(4)
B5 B4 B9 B3 -101.4(4)
Ge1 B4 B9 B3 -32.7(3)
B10 B4 B9 B8 -100.1(4)
B3 B4 B9 B8 38.1(4)
B5 B4 B9 B8 -63.3(4)
Ge1 B4 B9 B8 5.4(5)
B10 B4 B9 B11 -35.1(4)
B3 B4 B9 B11 103.1(4)
B5 B4 B9 B11 1.7(5)
Ge1 B4 B9 B11 70.4(4)
B3 B4 B9 B10 138.1(4)
B5 B4 B9 B10 36.8(3)
Ge1 B4 B9 B10 105.4(4)
B3 B9 B11 B6 64.8(4)
B8 B9 B11 B6 100.8(4)
B4 B9 B11 B6 -2.7(5)
B10 B9 B11 B6 -37.5(3)
B3 B9 B11 B8 -36.0(3)
B4 B9 B11 B8 -103.6(4)
B10 B9 B11 B8 -138.4(4)
B3 B9 B11 B10 102.3(4)
B8 B9 B11 B10 138.4(4)
B4 B9 B11 B10 34.8(3)
B3 B9 B11 B7 1.4(5)
B8 B9 B11 B7 37.4(3)
B4 B9 B11 B7 -66.1(5)
B10 B9 B11 B7 -100.9(4)
B4 B9 B8 B3 -39.3(4)
B11 B9 B8 B3 -140.5(4)
B10 B9 B8 B3 -102.9(4)
B3 B9 B8 B11 140.5(4)
B4 B9 B8 B11 101.1(4)
B10 B9 B8 B11 37.5(3)
B3 B9 B8 B7 102.9(4)
B4 B9 B8 B7 63.5(5)
B11 B9 B8 B7 -37.6(3)
B10 B9 B8 B7 -0.1(5)
B3 B9 B8 B2 38.6(3)
B4 B9 B8 B2 -0.7(5)
B11 B9 B8 B2 -101.8(4)
B10 B9 B8 B2 -64.3(5)
B4 B3 B8 B9 36.3(3)
B2 B3 B8 B9 138.3(4)
Ge1 B3 B8 B9 105.4(4)
B9 B3 B8 B11 -35.5(3)
B4 B3 B8 B11 0.8(5)
B2 B3 B8 B11 102.7(4)
Ge1 B3 B8 B11 69.8(4)
B9 B3 B8 B7 -99.9(4)
B4 B3 B8 B7 -63.6(4)
B2 B3 B8 B7 38.4(3)
Ge1 B3 B8 B7 5.5(5)
B9 B3 B8 B2 -138.3(4)
B4 B3 B8 B2 -102.0(4)
Ge1 B3 B8 B2 -32.9(3)
B6 B11 B8 B9 -101.5(4)
B10 B11 B8 B9 -37.5(3)
B7 B11 B8 B9 -138.1(4)
B9 B11 B8 B3 35.5(3)
B6 B11 B8 B3 -66.0(5)
B10 B11 B8 B3 -1.9(5)
B7 B11 B8 B3 -102.6(4)
B9 B11 B8 B7 138.1(4)
B6 B11 B8 B7 36.6(3)
B10 B11 B8 B7 100.7(4)
B9 B11 B8 B2 101.8(4)
B6 B11 B8 B2 0.3(5)
B10 B11 B8 B2 64.3(5)
B7 B11 B8 B2 -36.3(3)
B7 B2 B8 B9 100.2(4)
B3 B2 B8 B9 -37.6(3)
B1 B2 B8 B9 64.2(4)
Ge1 B2 B8 B9 -4.3(5)
B7 B2 B8 B3 137.8(4)
B1 B2 B8 B3 101.8(3)
Ge1 B2 B8 B3 33.3(3)
B7 B2 B8 B11 36.3(4)
B3 B2 B8 B11 -101.5(4)
B1 B2 B8 B11 0.3(5)
Ge1 B2 B8 B11 -68.2(4)
B3 B2 B8 B7 -137.8(4)
B1 B2 B8 B7 -36.0(3)
Ge1 B2 B8 B7 -104.5(4)
B5 B1 B7 B6 -37.5(3)
B2 B1 B7 B6 -138.4(4)
Ge1 B1 B7 B6 -106.9(3)
B6 B1 B7 B8 99.3(4)
B5 B1 B7 B8 61.8(4)
B2 B1 B7 B8 -39.1(3)
Ge1 B1 B7 B8 -7.7(5)
B6 B1 B7 B11 36.0(3)
B5 B1 B7 B11 -1.5(5)
B2 B1 B7 B11 -102.4(4)
Ge1 B1 B7 B11 -71.0(4)
B6 B1 B7 B2 138.4(4)
B5 B1 B7 B2 100.9(4)
Ge1 B1 B7 B2 31.4(3)
B9 B8 B7 B1 -62.2(4)
B3 B8 B7 B1 1.3(5)
B11 B8 B7 B1 -99.6(4)
B2 B8 B7 B1 40.5(3)
B9 B8 B7 B6 1.0(5)
B3 B8 B7 B6 64.6(4)
B11 B8 B7 B6 -36.3(3)
B2 B8 B7 B6 103.7(4)
B9 B8 B7 B11 37.4(3)
B3 B8 B7 B11 100.9(4)
B2 B8 B7 B11 140.1(4)
B9 B8 B7 B2 -102.7(4)
B3 B8 B7 B2 -39.2(3)
B11 B8 B7 B2 -140.1(4)
B9 B11 B7 B1 66.1(4)
B6 B11 B7 B1 -35.9(3)
B8 B11 B7 B1 103.2(4)
B10 B11 B7 B1 2.2(5)
B9 B11 B7 B6 102.0(4)
B8 B11 B7 B6 139.2(4)
B10 B11 B7 B6 38.1(3)
B9 B11 B7 B8 -37.2(3)
B6 B11 B7 B8 -139.2(4)
B10 B11 B7 B8 -101.1(4)
B9 B11 B7 B2 -1.1(5)
B6 B11 B7 B2 -103.1(4)
B8 B11 B7 B2 36.0(3)
B10 B11 B7 B2 -65.0(5)
B8 B2 B7 B1 -137.0(4)
B3 B2 B7 B1 -100.9(3)
Ge1 B2 B7 B1 -31.2(3)
B8 B2 B7 B6 -99.4(4)
B3 B2 B7 B6 -63.2(4)
B1 B2 B7 B6 37.7(3)
Ge1 B2 B7 B6 6.4(5)
B3 B2 B7 B8 36.2(3)
B1 B2 B7 B8 137.0(4)
Ge1 B2 B7 B8 105.8(3)
B8 B2 B7 B11 -35.7(3)
B3 B2 B7 B11 0.5(4)
B1 B2 B7 B11 101.3(4)
Ge1 B2 B7 B11 70.1(4)
B7 B1 B6 B11 -36.5(4)
B5 B1 B6 B11 101.5(4)
B2 B1 B6 B11 1.0(5)
Ge1 B1 B6 B11 70.3(4)
B5 B1 B6 B7 138.0(4)
B2 B1 B6 B7 37.5(3)
Ge1 B1 B6 B7 106.8(4)
B7 B1 B6 B5 -138.0(4)
B2 B1 B6 B5 -100.5(4)
Ge1 B1 B6 B5 -31.2(3)
B7 B1 B6 B10 -100.1(4)
B5 B1 B6 B10 37.9(3)
B2 B1 B6 B10 -62.6(4)
Ge1 B1 B6 B10 6.7(5)
B9 B11 B6 B1 -64.1(5)
B8 B11 B6 B1 -0.8(5)
B10 B11 B6 B1 -101.6(4)
B7 B11 B6 B1 35.9(3)
B9 B11 B6 B7 -100.0(4)
B8 B11 B6 B7 -36.7(3)
B10 B11 B6 B7 -137.6(4)
B9 B11 B6 B5 2.7(5)
B8 B11 B6 B5 66.0(5)
B10 B11 B6 B5 -34.8(3)
B7 B11 B6 B5 102.7(4)
B9 B11 B6 B10 37.5(3)
B8 B11 B6 B10 100.8(4)
B7 B11 B6 B10 137.6(4)
B8 B7 B6 B1 -103.4(4)
B11 B7 B6 B1 -139.7(4)
B2 B7 B6 B1 -39.3(3)
B1 B7 B6 B11 139.7(4)
B8 B7 B6 B11 36.3(3)
B2 B7 B6 B11 100.3(4)
B1 B7 B6 B5 39.3(3)
B8 B7 B6 B5 -64.1(4)
B11 B7 B6 B5 -100.4(4)
B2 B7 B6 B5 -0.1(5)
B1 B7 B6 B10 101.8(4)
B8 B7 B6 B10 -1.6(5)
B11 B7 B6 B10 -37.8(3)
B2 B7 B6 B10 62.5(5)
B1 B6 B5 B10 137.3(4)
B11 B6 B5 B10 35.2(3)
B7 B6 B5 B10 99.6(4)
B11 B6 B5 B1 -102.0(4)
B7 B6 B5 B1 -37.6(3)
B10 B6 B5 B1 -137.3(4)
B1 B6 B5 B4 100.4(4)
B11 B6 B5 B4 -1.6(4)
B7 B6 B5 B4 62.8(4)
B10 B6 B5 B4 -36.8(3)
B1 B6 B5 Ge1 31.3(3)
B11 B6 B5 Ge1 -70.8(4)
B7 B6 B5 Ge1 -6.4(5)
B10 B6 B5 Ge1 -106.0(3)
B7 B1 B5 B10 0.2(4)
B6 B1 B5 B10 -38.0(3)
B2 B1 B5 B10 63.8(4)
Ge1 B1 B5 B10 110.8(3)
B7 B1 B5 B6 38.2(3)
B2 B1 B5 B6 101.8(4)
Ge1 B1 B5 B6 148.8(3)
B7 B1 B5 B4 -60.7(4)
B6 B1 B5 B4 -98.9(4)
B2 B1 B5 B4 2.9(4)
Ge1 B1 B5 B4 49.9(3)
B7 B1 B5 Ge1 -110.6(3)
B6 B1 B5 Ge1 -148.8(3)
B2 B1 B5 Ge1 -47.0(3)
B9 B4 B5 B10 -38.0(3)
B3 B4 B5 B10 -99.3(4)
Ge1 B4 B5 B10 -148.6(3)
B10 B4 B5 B6 38.0(3)
B9 B4 B5 B6 0.0(4)
B3 B4 B5 B6 -61.4(4)
Ge1 B4 B5 B6 -110.6(3)
B10 B4 B5 B1 98.4(4)
B9 B4 B5 B1 60.4(4)
B3 B4 B5 B1 -1.0(4)
Ge1 B4 B5 B1 -50.2(3)
B10 B4 B5 Ge1 148.6(3)
B9 B4 B5 Ge1 110.6(3)
B3 B4 B5 Ge1 49.3(3)
B2 Ge1 B5 B10 -59.3(3)
B4 Ge1 B5 B10 29.2(3)
B1 Ge1 B5 B10 -96.7(4)
B3 Ge1 B5 B10 -8.6(3)
Cu2 Ge1 B5 B10 145.2(2)
Cu1 Ge1 B5 B10 -91.2(3)
B2 Ge1 B5 B6 8.5(3)
B4 Ge1 B5 B6 97.1(4)
B1 Ge1 B5 B6 -28.9(3)
B3 Ge1 B5 B6 59.3(3)
Cu2 Ge1 B5 B6 -146.9(2)
Cu1 Ge1 B5 B6 -23.4(4)
B2 Ge1 B5 B1 37.4(2)
B4 Ge1 B5 B1 126.0(3)
B3 Ge1 B5 B1 88.2(3)
Cu2 Ge1 B5 B1 -118.0(2)
Cu1 Ge1 B5 B1 5.5(3)
B2 Ge1 B5 B4 -88.6(2)
B1 Ge1 B5 B4 -126.0(3)
B3 Ge1 B5 B4 -37.8(2)
Cu2 Ge1 B5 B4 116.0(2)
Cu1 Ge1 B5 B4 -120.5(2)
B6 B5 B10 B4 -137.4(4)
B1 B5 B10 B4 -100.8(3)
Ge1 B5 B10 B4 -31.3(3)
B6 B5 B10 B11 -35.4(3)
B1 B5 B10 B11 1.1(5)
B4 B5 B10 B11 102.0(4)
Ge1 B5 B10 B11 70.7(4)
B6 B5 B10 B9 -98.9(4)
B1 B5 B10 B9 -62.4(4)
B4 B5 B10 B9 38.5(3)
Ge1 B5 B10 B9 7.2(5)
B1 B5 B10 B6 36.6(3)
B4 B5 B10 B6 137.4(4)
Ge1 B5 B10 B6 106.1(3)
B9 B4 B10 B5 137.5(4)
B3 B4 B10 B5 101.1(4)
Ge1 B4 B10 B5 31.0(3)
B9 B4 B10 B11 34.6(3)
B3 B4 B10 B11 -1.9(5)
B5 B4 B10 B11 -103.0(4)
Ge1 B4 B10 B11 -71.9(4)
B3 B4 B10 B9 -36.4(3)
B5 B4 B10 B9 -137.5(4)
Ge1 B4 B10 B9 -106.5(3)
B9 B4 B10 B6 98.4(4)
B3 B4 B10 B6 62.0(4)
B5 B4 B10 B6 -39.1(3)
Ge1 B4 B10 B6 -8.1(5)
B9 B11 B10 B5 -102.8(4)
B6 B11 B10 B5 35.8(3)
B8 B11 B10 B5 -65.7(5)
B7 B11 B10 B5 -2.1(5)
B9 B11 B10 B4 -34.7(3)
B6 B11 B10 B4 103.8(4)
B8 B11 B10 B4 2.4(5)
B7 B11 B10 B4 66.0(5)
B6 B11 B10 B9 138.5(4)
B8 B11 B10 B9 37.1(4)
B7 B11 B10 B9 100.7(4)
B9 B11 B10 B6 -138.5(4)
B8 B11 B10 B6 -101.5(4)
B7 B11 B10 B6 -37.8(3)
B3 B9 B10 B5 -1.0(5)
B8 B9 B10 B5 63.4(5)
B4 B9 B10 B5 -40.3(3)
B11 B9 B10 B5 101.0(4)
B3 B9 B10 B4 39.4(4)
B8 B9 B10 B4 103.7(4)
B11 B9 B10 B4 141.4(4)
B3 B9 B10 B11 -102.0(4)
B8 B9 B10 B11 -37.7(3)
B4 B9 B10 B11 -141.4(4)
B3 B9 B10 B6 -65.2(5)
B8 B9 B10 B6 -0.9(5)
B4 B9 B10 B6 -104.6(4)
B11 B9 B10 B6 36.8(3)
B1 B6 B10 B5 -39.7(3)
B11 B6 B10 B5 -140.7(4)
B7 B6 B10 B5 -102.5(4)
B1 B6 B10 B4 0.9(5)
B11 B6 B10 B4 -100.1(4)
B7 B6 B10 B4 -61.9(4)
B5 B6 B10 B4 40.6(3)
B1 B6 B10 B11 101.0(4)
B7 B6 B10 B11 38.2(3)
B5 B6 B10 B11 140.7(4)
B1 B6 B10 B9 64.3(4)
B11 B6 B10 B9 -36.6(3)
B7 B6 B10 B9 1.5(5)
B5 B6 B10 B9 104.1(4)
